data_8105732
loop_
_publ_author_name
'Shi, Lei'
'Wang, Yu-Jiang'
'An, Jun-Chao'
'Li, Bin'
'Hu, Ji'

_publ_section_title
;
 Crystal structure of 5-nitroquinazolin-4(3H)-one, C8H5N3O3
;
_journal_issue 3
_journal_name_full 'Zeitschrift f\"ur Kristallographie - New Crystal Structures'
_journal_page_first 493
_journal_page_last 495
_journal_paper_doi 10.1515/ncrs-2022-0085
_journal_volume 237
_journal_year 2022
_chemical_formula_moiety 'C8 H5 N3 O3'
_chemical_formula_sum 'C8 H5 N3 O3'
_chemical_formula_weight 191.15
_space_group_crystal_system monoclinic
_space_group_IT_number 14
_space_group_name_Hall '-P 2ybc'
_space_group_name_H-M_alt 'P 1 21/c 1'
_atom_sites_solution_hydrogens geom
_atom_sites_solution_primary dual
_cell_angle_alpha 90
_cell_angle_beta 92.930(6)
_cell_angle_gamma 90
_cell_formula_units_Z 4
_cell_length_a 9.1778(16)
_cell_length_b 7.0270(10)
_cell_length_c 12.518(2)
_cell_measurement_reflns_used 3398
_cell_measurement_temperature 297.98
_cell_measurement_theta_max 26.41
_cell_measurement_theta_min 2.22
_cell_volume 806.3(2)
_computing_cell_refinement 'SAINT (Bruker, 2016) [1]'
_computing_data_collection 'SAINT (Bruker, 2016) [1]'
_computing_data_reduction 'SAINT (Bruker, 2016) [1]'
_computing_molecular_graphics 'Diamond 4.0 [3]'
_computing_publication_material 'Olex2 (Dolomanov et al., 2009) [4]'
_computing_structure_refinement 'ShelXL (Sheldrick, 2015) [2]'
_computing_structure_solution 'ShelXL (Sheldrick, 2015) [2]'
_diffrn_ambient_temperature 297.98
_diffrn_measured_fraction_theta_full 0.999
_diffrn_measured_fraction_theta_max 0.998
_diffrn_measurement_device_type 'CCD area detector'
_diffrn_measurement_method 'phi and omega scans'
_diffrn_radiation_monochromator graphite
_diffrn_radiation_type MoK\a
_diffrn_radiation_wavelength 0.71073
_diffrn_reflns_av_R_equivalents 0.0574
_diffrn_reflns_av_unetI/netI 0.0297
_diffrn_reflns_Laue_measured_fraction_full 0.999
_diffrn_reflns_Laue_measured_fraction_max 0.998
_diffrn_reflns_limit_h_max 11
_diffrn_reflns_limit_h_min -11
_diffrn_reflns_limit_k_max 8
_diffrn_reflns_limit_k_min -8
_diffrn_reflns_limit_l_max 15
_diffrn_reflns_limit_l_min -15
_diffrn_reflns_number 13349
_diffrn_reflns_point_group_measured_fraction_full 0.999
_diffrn_reflns_point_group_measured_fraction_max 0.998
_diffrn_reflns_theta_full 25.242
_diffrn_reflns_theta_max 26.412
_diffrn_reflns_theta_min 2.222
_diffrn_source_current 30.0
_diffrn_source_power 1.5
_diffrn_source_voltage 50.0
_exptl_absorpt_coefficient_mu 0.125
_exptl_absorpt_correction_T_max 0.7454
_exptl_absorpt_correction_T_min 0.6873
_exptl_absorpt_correction_type none
_exptl_absorpt_process_details
;
SADABS-2016/2 (Bruker,2016/2) was used for absorption correction.
wR2(int) was 0.0716 before and 0.0554 after correction.
The Ratio of minimum to maximum transmission is 0.9221.
The \l/2 correction factor is Not present.
;
_exptl_crystal_colour yellow
_exptl_crystal_colour_primary yellow
_exptl_crystal_density_diffrn 1.575
_exptl_crystal_density_meas .
_exptl_crystal_description block
_exptl_crystal_F_000 392
_exptl_crystal_size_max 0.3
_exptl_crystal_size_mid 0.2
_exptl_crystal_size_min 0.1
_refine_diff_density_max 0.163
_refine_diff_density_min -0.248
_refine_diff_density_rms 0.056
_refine_ls_extinction_coef .
_refine_ls_extinction_method none
_refine_ls_goodness_of_fit_ref 1.138
_refine_ls_hydrogen_treatment constr
_refine_ls_matrix_type full
_refine_ls_number_parameters 127
_refine_ls_number_reflns 1649
_refine_ls_number_restraints 0
_refine_ls_restrained_S_all 1.138
_refine_ls_R_factor_all 0.0753
_refine_ls_R_factor_gt 0.0469
_refine_ls_shift/su_max 0.000
_refine_ls_shift/su_mean 0.000
_refine_ls_structure_factor_coef Fsqd
_refine_ls_weighting_details 'w=1/[\s^2^(Fo^2^)+(0.0657P)^2^+0.1570P] where P=(Fo^2^+2Fc^2^)/3'
_refine_ls_weighting_scheme calc
_refine_ls_wR_factor_gt 0.1194
_refine_ls_wR_factor_ref 0.1353
_reflns_Friedel_coverage 0.000
_reflns_Friedel_fraction_full .
_reflns_Friedel_fraction_max .
_reflns_number_gt 1166
_reflns_number_total 1649
_reflns_threshold_expression 'I > 2\s(I)'
_cod_data_source_file suppl_j_ncrs-2022-0085_suppl.cif
_cod_data_source_block mo
_cod_database_code 8105732
_shelx_space_group_comment
;
The symmetry employed for this shelxl refinement is uniquely defined
by the following loop, which should always be used as a source of
symmetry information in preference to the above space-group names.
They are only intended as comments.
;
_olex2_refinement_description
;
1. Fixed Uiso
 At 1.2 times of:
  All C(H) groups, All N(H) groups
2.a Aromatic/amide H refined with riding coordinates:
 N1(H1), C2(H2), C4(H4), C5(H5), C6(H6)
;

loop_
_space_group_symop_operation_xyz
'x, y, z'
'-x, y+1/2, -z+1/2'
'-x, -y, -z'
'x, -y-1/2, z-1/2'

loop_
_atom_site_label
_atom_site_type_symbol
_atom_site_fract_x
_atom_site_fract_y
_atom_site_fract_z
_atom_site_U_iso_or_equiv
_atom_site_adp_type
_atom_site_occupancy
_atom_site_site_symmetry_order
_atom_site_calc_flag
_atom_site_refinement_flags_posn
_atom_site_refinement_flags_adp
_atom_site_refinement_flags_occupancy
_atom_site_disorder_assembly
_atom_site_disorder_group
O1 O 0.61612(17) 0.87150(19) 0.58046(11) 0.0446(4) Uani 1 1 d . . . . .
O2 O 0.9037(2) 0.8163(3) 0.66380(14) 0.0623(5) Uani 1 1 d . . . . .
O3 O 0.8060(2) 0.6235(3) 0.77371(13) 0.0673(6) Uani 1 1 d . . . . .
N1 N 0.54138(19) 0.7828(2) 0.41209(13) 0.0353(4) Uani 1 1 d . . . . .
H1 H 0.490277 0.884867 0.403954 0.042 Uiso 1 1 calc R U . . .
N2 N 0.6052(2) 0.4941(2) 0.33246(14) 0.0417(5) Uani 1 1 d . . . . .
N3 N 0.8388(2) 0.6705(3) 0.68402(14) 0.0454(5) Uani 1 1 d . . . . .
C1 C 0.6226(2) 0.7593(3) 0.50592(14) 0.0311(5) Uani 1 1 d . . . . .
C2 C 0.5370(2) 0.6540(3) 0.33114(16) 0.0401(5) Uani 1 1 d . . . . .
H2 H 0.480090 0.683791 0.269818 0.048 Uiso 1 1 calc R U . . .
C3 C 0.6944(2) 0.4568(3) 0.42335(16) 0.0353(5) Uani 1 1 d . . . . .
C4 C 0.7676(3) 0.2811(3) 0.4296(2) 0.0487(6) Uani 1 1 d . . . . .
H4 H 0.757618 0.195296 0.373151 0.058 Uiso 1 1 calc R U . . .
C5 C 0.8531(3) 0.2363(3) 0.5181(2) 0.0566(7) Uani 1 1 d . . . . .
H5 H 0.898377 0.117895 0.522276 0.068 Uiso 1 1 calc R U . . .
C6 C 0.8741(3) 0.3638(3) 0.60229(19) 0.0525(6) Uani 1 1 d . . . . .
H6 H 0.933974 0.332640 0.661903 0.063 Uiso 1 1 calc R U . . .
C7 C 0.8050(2) 0.5356(3) 0.59571(16) 0.0380(5) Uani 1 1 d . . . . .
C8 C 0.7109(2) 0.5865(3) 0.50855(15) 0.0316(4) Uani 1 1 d . . . . .

loop_
_atom_site_aniso_label
_atom_site_aniso_U_11
_atom_site_aniso_U_22
_atom_site_aniso_U_33
_atom_site_aniso_U_23
_atom_site_aniso_U_13
_atom_site_aniso_U_12
O1 0.0573(10) 0.0377(8) 0.0380(8) -0.0041(6) -0.0060(7) 0.0144(7)
O2 0.0608(12) 0.0641(11) 0.0611(11) -0.0013(9) -0.0062(9) -0.0150(9)
O3 0.0915(15) 0.0737(12) 0.0369(10) 0.0077(8) 0.0067(9) 0.0090(10)
N1 0.0413(10) 0.0313(8) 0.0328(9) 0.0045(7) -0.0021(7) 0.0088(7)
N2 0.0528(12) 0.0357(9) 0.0362(10) -0.0008(7) -0.0014(8) 0.0008(8)
N3 0.0398(11) 0.0555(11) 0.0401(11) 0.0054(9) -0.0066(8) 0.0096(9)
C1 0.0329(11) 0.0296(9) 0.0308(10) 0.0034(8) 0.0022(8) 0.0014(8)
C2 0.0472(13) 0.0403(11) 0.0322(11) 0.0026(9) -0.0054(9) 0.0003(9)
C3 0.0381(11) 0.0322(10) 0.0361(11) 0.0023(8) 0.0069(9) 0.0024(8)
C4 0.0544(15) 0.0368(11) 0.0556(14) -0.0051(10) 0.0086(11) 0.0101(10)
C5 0.0595(16) 0.0417(12) 0.0688(16) 0.0069(12) 0.0052(13) 0.0235(11)
C6 0.0522(15) 0.0552(14) 0.0494(13) 0.0102(11) -0.0033(11) 0.0224(12)
C7 0.0363(11) 0.0417(11) 0.0357(11) 0.0031(9) 0.0009(9) 0.0070(9)
C8 0.0319(11) 0.0305(9) 0.0323(10) 0.0044(8) 0.0028(8) 0.0040(8)

loop_
_atom_type_symbol
_atom_type_description
_atom_type_scat_dispersion_real
_atom_type_scat_dispersion_imag
_atom_type_scat_source
C C 0.0033 0.0016 'International Tables Vol C Tables 4.2.6.8 and 6.1.1.4'
H H 0.0000 0.0000 'International Tables Vol C Tables 4.2.6.8 and 6.1.1.4'
N N 0.0061 0.0033 'International Tables Vol C Tables 4.2.6.8 and 6.1.1.4'
O O 0.0106 0.0060 'International Tables Vol C Tables 4.2.6.8 and 6.1.1.4'

loop_
_geom_angle_atom_site_label_1
_geom_angle_atom_site_label_2
_geom_angle_atom_site_label_3
_geom_angle
_geom_angle_site_symmetry_1
_geom_angle_site_symmetry_3
C1 N1 H1 118.2 . .
C2 N1 H1 118.2 . .
C2 N1 C1 123.64(16) . .
C2 N2 C3 116.13(17) . .
O2 N3 O3 124.3(2) . .
O2 N3 C7 118.07(18) . .
O3 N3 C7 117.50(19) . .
O1 C1 N1 122.02(17) . .
O1 C1 C8 124.53(17) . .
N1 C1 C8 113.41(16) . .
N1 C2 H2 117.4 . .
N2 C2 N1 125.25(19) . .
N2 C2 H2 117.4 . .
N2 C3 C4 118.04(19) . .
N2 C3 C8 122.30(17) . .
C8 C3 C4 119.65(19) . .
C3 C4 H4 119.9 . .
C5 C4 C3 120.2(2) . .
C5 C4 H4 119.9 . .
C4 C5 H5 119.3 . .
C4 C5 C6 121.3(2) . .
C6 C5 H5 119.3 . .
C5 C6 H6 120.7 . .
C7 C6 C5 118.6(2) . .
C7 C6 H6 120.7 . .
C6 C7 N3 116.31(19) . .
C6 C7 C8 122.6(2) . .
C8 C7 N3 121.09(17) . .
C3 C8 C1 118.97(17) . .
C7 C8 C1 123.27(17) . .
C7 C8 C3 117.61(17) . .

loop_
_geom_bond_atom_site_label_1
_geom_bond_atom_site_label_2
_geom_bond_distance
_geom_bond_site_symmetry_2
O1 C1 1.225(2) .
O2 N3 1.218(3) .
O3 N3 1.223(2) .
N1 H1 0.8600 .
N1 C1 1.369(2) .
N1 C2 1.358(3) .
N2 C2 1.286(3) .
N2 C3 1.393(3) .
N3 C7 1.477(3) .
C1 C8 1.459(2) .
C2 H2 0.9300 .
C3 C4 1.406(3) .
C3 C8 1.405(3) .
C4 H4 0.9300 .
C4 C5 1.361(4) .
C5 H5 0.9300 .
C5 C6 1.389(3) .
C6 H6 0.9300 .
C6 C7 1.365(3) .
C7 C8 1.402(3) .

loop_
_geom_hbond_atom_site_label_D
_geom_hbond_atom_site_label_H
_geom_hbond_atom_site_label_A
_geom_hbond_distance_DH
_geom_hbond_distance_HA
_geom_hbond_distance_DA
_geom_hbond_angle_DHA
_geom_hbond_site_symmetry_A
_geom_hbond_publ_flag
N1 H1 O1 0.86 1.99 2.831(2) 167.2 3_676 yes

loop_
_geom_torsion_atom_site_label_1
_geom_torsion_atom_site_label_2
_geom_torsion_atom_site_label_3
_geom_torsion_atom_site_label_4
_geom_torsion
_geom_torsion_site_symmetry_1
_geom_torsion_site_symmetry_2
_geom_torsion_site_symmetry_3
_geom_torsion_site_symmetry_4
O1 C1 C8 C3 171.68(19) . . . .
O1 C1 C8 C7 -3.7(3) . . . .
O2 N3 C7 C6 113.7(2) . . . .
O2 N3 C7 C8 -64.0(3) . . . .
O3 N3 C7 C6 -62.8(3) . . . .
O3 N3 C7 C8 119.5(2) . . . .
N1 C1 C8 C3 -6.0(3) . . . .
N1 C1 C8 C7 178.60(19) . . . .
N2 C3 C4 C5 -178.3(2) . . . .
N2 C3 C8 C1 5.1(3) . . . .
N2 C3 C8 C7 -179.25(19) . . . .
N3 C7 C8 C1 -10.1(3) . . . .
N3 C7 C8 C3 174.45(19) . . . .
C1 N1 C2 N2 1.3(3) . . . .
C2 N1 C1 O1 -174.60(19) . . . .
C2 N1 C1 C8 3.2(3) . . . .
C2 N2 C3 C4 178.11(19) . . . .
C2 N2 C3 C8 -0.7(3) . . . .
C3 N2 C2 N1 -2.7(3) . . . .
C3 C4 C5 C6 -2.1(4) . . . .
C4 C3 C8 C1 -173.63(18) . . . .
C4 C3 C8 C7 2.0(3) . . . .
C4 C5 C6 C7 1.1(4) . . . .
C5 C6 C7 N3 -176.1(2) . . . .
C5 C6 C7 C8 1.6(4) . . . .
C6 C7 C8 C1 172.3(2) . . . .
C6 C7 C8 C3 -3.1(3) . . . .
C8 C3 C4 C5 0.5(3) . . . .
